data_4133707
loop_
_publ_author_name
'Tanaka, Daiki'
'Kadonaga, Yuichiro'
'Manabe, Yoshiyuki'
'Fukase, Koichi'
'Sasaya, Shota'
'Maruyama, Hikaru'
'Nishimura, Sota'
'Yanagihara, Mayu'
'Konishi, Akihito'
'Yasuda, Makoto'

_publ_section_title
;
 Synthesis of Cage-Shaped Aluminum Aryloxides: Efficient Lewis Acid
 Catalyst for Stereoselective Glycosylation Driven by Flexible Shift of
 Four- to Five-Coordination.
;
_journal_issue 44
_journal_name_full 'Journal of the American Chemical Society'
_journal_page_first 17466
_journal_page_last 17471
_journal_paper_doi 10.1021/jacs.9b08875
_journal_volume 141
_journal_year 2019
_chemical_formula_moiety 'C24 H17 Al Br3 N O3 Si'
_chemical_formula_sum 'C24 H17 Al Br3 N O3 Si'
_chemical_formula_weight 662.18
_space_group_crystal_system monoclinic
_space_group_IT_number 14
_space_group_name_Hall '-P 2ybc'
_space_group_name_H-M_alt 'P 1 21/c 1'
_atom_sites_solution_hydrogens geom
_atom_sites_solution_primary direct
_atom_sites_solution_secondary difmap
_cell_angle_alpha 90.0000
_cell_angle_beta 122.5250(7)
_cell_angle_gamma 90.0000
_cell_formula_units_Z 4
_cell_length_a 9.71975(18)
_cell_length_b 31.8436(6)
_cell_length_c 9.22858(17)
_cell_measurement_reflns_used 40222
_cell_measurement_temperature 123
_cell_measurement_theta_max 68.25
_cell_measurement_theta_min 4.17
_cell_volume 2408.36(8)
_computing_cell_refinement 'RAPID AUTO'
_computing_data_collection 'RAPID AUTO (Rigaku, ????)'
_computing_data_reduction 'RAPID AUTO'
_computing_molecular_graphics 'CrystalStructure 4.2.1'
_computing_publication_material 'CrystalStructure 4.2.1 (Rigaku, 2016)'
_computing_structure_refinement 'CRYSTALS (Carruthers, et al., 1999)'
_computing_structure_solution 'SIR92 (Altomare, et al., 1994)'
_diffrn_ambient_temperature 123
_diffrn_detector_area_resol_mean 10.000
_diffrn_measured_fraction_theta_full 0.999
_diffrn_measured_fraction_theta_max 0.999
_diffrn_measurement_device_type 'Rigaku R-AXIS RAPID'
_diffrn_measurement_method \w
_diffrn_radiation_type 'Cu K\a'
_diffrn_radiation_wavelength 1.54187
_diffrn_reflns_av_R_equivalents 0.0855
_diffrn_reflns_limit_h_max 11
_diffrn_reflns_limit_h_min -11
_diffrn_reflns_limit_k_max 38
_diffrn_reflns_limit_k_min -38
_diffrn_reflns_limit_l_max 11
_diffrn_reflns_limit_l_min -11
_diffrn_reflns_number 43350
_diffrn_reflns_theta_full 68.25
_diffrn_reflns_theta_max 68.25
_diffrn_reflns_theta_min 5.398
_diffrn_standards_number 0
_exptl_absorpt_coefficient_mu 7.287
_exptl_absorpt_correction_T_max 0.483
_exptl_absorpt_correction_T_min 0.369
_exptl_absorpt_correction_type multi-scan
_exptl_absorpt_process_details 'ABSCOR (Rigaku, 1995)'
_exptl_crystal_colour colorless
_exptl_crystal_density_diffrn 1.826
_exptl_crystal_density_method 'not measured'
_exptl_crystal_description block
_exptl_crystal_F_000 1296.00
_exptl_crystal_size_max 0.100
_exptl_crystal_size_mid 0.100
_exptl_crystal_size_min 0.100
_refine_diff_density_max 1.210
_refine_diff_density_min -0.571
_refine_ls_extinction_method none
_refine_ls_goodness_of_fit_ref 1.079
_refine_ls_hydrogen_treatment constr
_refine_ls_number_parameters 315
_refine_ls_number_reflns 4149
_refine_ls_R_factor_gt 0.0316
_refine_ls_shift/su_max 0.000
_refine_ls_structure_factor_coef F
_refine_ls_weighting_details
;
    Chebychev polynomial with 3 parameters (Carruthers & Watkin, 1979)
    3.2016    1.2653    2.3733
;
_refine_ls_weighting_scheme calc
_refine_ls_wR_factor_ref 0.0377
_reflns_number_gt 4149
_reflns_number_total 4387
_reflns_threshold_expression F>2.0\s(F)
_cod_data_source_file 1aAl_py.cif
_cod_data_source_block SN160618
_cod_original_cell_volume 2408.35(8)
_cod_database_code 4133707

loop_
_space_group_symop_id
_space_group_symop_operation_xyz
1 +X,+Y,+Z
2 -X,1/2+Y,1/2-Z
3 -X,-Y,-Z
4 +X,-1/2-Y,-1/2+Z

loop_
_atom_site_label
_atom_site_type_symbol
_atom_site_fract_x
_atom_site_fract_y
_atom_site_fract_z
_atom_site_U_iso_or_equiv
_atom_site_adp_type
_atom_site_occupancy
_atom_site_site_symmetry_multiplicity
_atom_site_calc_flag
_atom_site_refinement_flags
Br1 Br 0.14650(3) 0.044480(10) -0.02044(3) 0.03074(8) Uani 1 4 d .
Br2 Br 0.93733(3) 0.146550(10) 0.35415(3) 0.02594(7) Uani 1 4 d .
Br3 Br 0.74870(3) 0.060440(10) 1.00667(3) 0.02851(8) Uani 1 4 d .
Si1 Si 0.41445(7) 0.18208(2) 0.46126(7) 0.01445(13) Uani 1 4 d .
Al1 Al 0.57124(7) 0.09078(2) 0.45674(8) 0.01408(14) Uani 1 4 d .
O1 O 0.36387(18) 0.08674(4) 0.3175(2) 0.0191(4) Uani 1 4 d .
O2 O 0.64922(18) 0.12723(5) 0.38204(19) 0.0183(4) Uani 1 4 d .
O3 O 0.63610(18) 0.09985(5) 0.66737(19) 0.0187(4) Uani 1 4 d .
N1 N 0.6558(2) 0.03648(5) 0.4523(3) 0.0180(4) Uani 1 4 d .
C1 C 0.3239(3) 0.23361(7) 0.4649(3) 0.0213(5) Uani 1 4 d .
C2 C 0.2604(3) 0.11528(6) 0.2007(3) 0.0176(5) Uani 1 4 d .
C3 C 0.2656(2) 0.15809(6) 0.2432(3) 0.0155(5) Uani 1 4 d .
C4 C 0.1528(3) 0.18493(7) 0.1119(3) 0.0205(5) Uani 1 4 d .
C5 C 0.0385(3) 0.17107(7) -0.0527(3) 0.0242(6) Uani 1 4 d .
C6 C 0.0341(3) 0.12898(8) -0.0926(3) 0.0258(6) Uani 1 4 d .
C7 C 0.1454(3) 0.10194(7) 0.0341(3) 0.0214(5) Uani 1 4 d .
C8 C 0.6963(3) 0.16715(6) 0.4304(3) 0.0159(5) Uani 1 4 d .
C9 C 0.6140(3) 0.19458(6) 0.4797(3) 0.0173(5) Uani 1 4 d .
C10 C 0.6764(3) 0.23524(7) 0.5320(3) 0.0217(5) Uani 1 4 d .
C11 C 0.8125(3) 0.24957(7) 0.5341(4) 0.0281(6) Uani 1 4 d .
C12 C 0.8885(3) 0.22273(7) 0.4795(3) 0.0253(6) Uani 1 4 d .
C13 C 0.8314(3) 0.18238(7) 0.4291(3) 0.0188(5) Uani 1 4 d .
C14 C 0.5585(3) 0.11825(6) 0.7352(3) 0.0167(5) Uani 1 4 d .
C15 C 0.4465(3) 0.15151(6) 0.6533(3) 0.0168(5) Uani 1 4 d .
C16 C 0.3668(3) 0.16643(7) 0.7326(3) 0.0206(5) Uani 1 4 d .
C17 C 0.3987(3) 0.15108(7) 0.8886(3) 0.0252(6) Uani 1 4 d .
C18 C 0.5150(3) 0.12016(7) 0.9720(3) 0.0252(6) Uani 1 4 d .
C19 C 0.5924(3) 0.10402(7) 0.8947(3) 0.0208(5) Uani 1 4 d .
C20 C 0.7574(3) 0.01505(7) 0.5970(3) 0.0237(6) Uani 1 4 d .
C21 C 0.8207(3) -0.02369(8) 0.5919(4) 0.0306(6) Uani 1 4 d .
C22 C 0.7793(3) -0.04036(7) 0.4353(4) 0.0300(7) Uani 1 4 d .
C23 C 0.6739(4) -0.01874(8) 0.2881(4) 0.0333(7) Uani 1 4 d .
C24 C 0.6135(3) 0.01974(8) 0.2995(3) 0.0282(6) Uani 1 4 d .
H1 H 0.21505 0.22925 0.43865 0.0290 Uiso 1 4 calc R
H2 H 0.38931 0.24598 0.57692 0.0289 Uiso 1 4 calc R
H3 H 0.32077 0.25209 0.38095 0.0291 Uiso 1 4 calc R
H4 H 0.15527 0.21333 0.13675 0.0274 Uiso 1 4 calc R
H5 H -0.03469 0.1899 -0.13546 0.0284 Uiso 1 4 calc R
H6 H -0.04184 0.11906 -0.20224 0.0296 Uiso 1 4 calc R
H7 H 0.62454 0.25337 0.56676 0.0283 Uiso 1 4 calc R
H8 H 0.85189 0.27661 0.57132 0.0374 Uiso 1 4 calc R
H9 H 0.97785 0.23201 0.47693 0.0338 Uiso 1 4 calc R
H10 H 0.28931 0.18755 0.67833 0.0276 Uiso 1 4 calc R
H11 H 0.34232 0.16155 0.93635 0.0369 Uiso 1 4 calc R
H12 H 0.54083 0.11026 1.07858 0.0344 Uiso 1 4 calc R
H13 H 0.78551 0.02631 0.70247 0.0284 Uiso 1 4 calc R
H14 H 0.89064 -0.03818 0.69313 0.0374 Uiso 1 4 calc R
H15 H 0.8224 -0.06595 0.42984 0.0394 Uiso 1 4 calc R
H16 H 0.64305 -0.02968 0.18131 0.0436 Uiso 1 4 calc R
H17 H 0.54189 0.03436 0.19925 0.0360 Uiso 1 4 calc R

loop_
_atom_site_aniso_label
_atom_site_aniso_U_11
_atom_site_aniso_U_22
_atom_site_aniso_U_33
_atom_site_aniso_U_12
_atom_site_aniso_U_13
_atom_site_aniso_U_23
Br1 0.03083(16) 0.01982(15) 0.03447(17) 0.00039(9) 0.01286(13) -0.00929(9)
Br2 0.02562(15) 0.02589(14) 0.03812(16) -0.00157(9) 0.02494(13) -0.00533(9)
Br3 0.04270(17) 0.02302(15) 0.02513(15) 0.01314(10) 0.02175(13) 0.00744(9)
Si1 0.0182(3) 0.0113(3) 0.0198(3) 0.00045(19) 0.0142(2) 0.00021(19)
Al1 0.0180(3) 0.0113(3) 0.0175(3) 0.0006(2) 0.0126(3) 0.0002(2)
O1 0.0200(7) 0.0127(7) 0.0259(8) 0.0012(6) 0.0131(7) 0.0029(6)
O2 0.0250(8) 0.0144(7) 0.0231(8) -0.0025(6) 0.0179(7) -0.0025(6)
O3 0.0219(7) 0.0206(7) 0.0184(7) 0.0039(6) 0.0141(6) -0.0004(6)
N1 0.0218(9) 0.0143(8) 0.0237(10) -0.0009(7) 0.0162(8) -0.0012(7)
C1 0.0279(12) 0.0150(10) 0.0293(12) 0.0027(8) 0.0208(10) 0.0007(8)
C2 0.0157(10) 0.0169(10) 0.0248(11) 0.0017(8) 0.0138(9) 0.0026(8)
C3 0.0144(9) 0.0152(9) 0.0216(10) -0.0001(8) 0.0127(9) 0.0009(8)
C4 0.0223(11) 0.0191(10) 0.0269(11) 0.0032(8) 0.0178(10) 0.0021(8)
C5 0.0226(11) 0.0251(11) 0.0235(12) 0.0060(9) 0.0115(10) 0.0032(9)
C6 0.0200(11) 0.0286(12) 0.0252(11) 0.0003(9) 0.0097(10) -0.0016(9)
C7 0.0198(10) 0.0167(10) 0.0298(12) 0.0003(8) 0.0146(10) -0.0026(9)
C8 0.0191(10) 0.0156(10) 0.0154(10) -0.0012(8) 0.0108(9) 0.0018(8)
C9 0.0204(10) 0.0164(10) 0.0191(10) 0.0012(8) 0.0133(9) 0.0019(8)
C10 0.0266(11) 0.0179(10) 0.0271(12) -0.0016(8) 0.0187(10) -0.0040(9)
C11 0.0347(13) 0.0162(11) 0.0426(14) -0.0069(9) 0.0270(12) -0.0061(9)
C12 0.0250(12) 0.0234(11) 0.0360(13) -0.0075(9) 0.0222(11) -0.0044(9)
C13 0.0204(10) 0.0195(10) 0.0218(11) 0.0005(8) 0.0150(9) -0.0010(8)
C14 0.0202(10) 0.0157(9) 0.0193(10) -0.0019(8) 0.0140(9) -0.0021(8)
C15 0.0210(10) 0.0140(9) 0.0194(11) -0.0024(8) 0.0136(9) -0.0005(8)
C16 0.0260(11) 0.0164(10) 0.0270(12) 0.0001(8) 0.0193(10) -0.0009(8)
C17 0.0376(13) 0.0216(11) 0.0335(13) 0.0015(9) 0.0303(12) -0.0003(9)
C18 0.0402(14) 0.0219(11) 0.0239(12) 0.0016(9) 0.0240(11) 0.0019(9)
C19 0.0278(11) 0.0164(10) 0.0225(11) 0.0050(8) 0.0162(10) 0.0028(8)
C20 0.0263(11) 0.0213(11) 0.0235(11) 0.0032(9) 0.0133(10) 0.0002(9)
C21 0.0321(13) 0.0227(12) 0.0383(14) 0.0096(10) 0.0198(12) 0.0067(10)
C22 0.0355(14) 0.0154(11) 0.0477(16) 0.0041(9) 0.0280(13) -0.0003(10)
C23 0.0481(16) 0.0244(12) 0.0365(14) 0.0060(11) 0.0286(13) -0.0046(10)
C24 0.0376(13) 0.0241(12) 0.0283(13) 0.0070(10) 0.0213(11) 0.0004(9)

loop_
_atom_type_symbol
_atom_type_description
_atom_type_scat_dispersion_real
_atom_type_scat_dispersion_imag
_atom_type_scat_source
C C 0.0181 0.0091
;
International Tables for Crystallography
(Vol. C, Tables 4.2.6.8 and 6.1.1.4)
;
H H 0.0000 0.0000
;
International Tables for Crystallography
(Vol. C, Table 6.1.1.4)
;
Al Al 0.2130 0.2455
;
International Tables for Crystallography
(Vol. C, Tables 4.2.6.8 and 6.1.1.4)
;
Br Br -0.6763 1.2805
;
International Tables for Crystallography
(Vol. C, Tables 4.2.6.8 and 6.1.1.4)
;
O O 0.0492 0.0322
;
International Tables for Crystallography
(Vol. C, Tables 4.2.6.8 and 6.1.1.4)
;
N N 0.0311 0.0180
;
International Tables for Crystallography
(Vol. C, Tables 4.2.6.8 and 6.1.1.4)
;
Si Si 0.2541 0.3302
;
International Tables for Crystallography
(Vol. C, Tables 4.2.6.8 and 6.1.1.4)
;

loop_
_geom_angle_atom_site_label_1
_geom_angle_atom_site_label_2
_geom_angle_atom_site_label_3
_geom_angle
_geom_angle_publ_flag
C1 Si1 C3 105.92(9) yes
C1 Si1 C9 106.42(11) yes
C1 Si1 C15 106.03(13) yes
C3 Si1 C9 109.88(12) yes
C3 Si1 C15 115.68(10) yes
C9 Si1 C15 112.22(10) yes
O1 Al1 O2 110.09(8) yes
O1 Al1 O3 115.44(10) yes
O1 Al1 N1 105.06(7) yes
O2 Al1 O3 111.59(8) yes
O2 Al1 N1 108.22(11) yes
O3 Al1 N1 105.92(9) yes
Al1 O1 C2 128.07(14) yes
Al1 O2 C8 130.56(19) yes
Al1 O3 C14 130.08(12) yes
Al1 N1 C20 121.98(18) yes
Al1 N1 C24 118.93(15) yes
C20 N1 C24 119.1(2) yes
O1 C2 C3 121.81(17) yes
O1 C2 C7 118.99(18) yes
C3 C2 C7 119.19(17) yes
Si1 C3 C2 125.19(13) yes
Si1 C3 C4 117.81(15) yes
C2 C3 C4 116.99(17) yes
C3 C4 C5 123.1(2) yes
C4 C5 C6 119.46(19) yes
C5 C6 C7 118.6(2) yes
Br1 C7 C2 118.05(15) yes
Br1 C7 C6 119.22(17) yes
C2 C7 C6 122.7(2) yes
O2 C8 C9 122.7(2) yes
O2 C8 C13 118.5(2) yes
C9 C8 C13 118.83(19) yes
Si1 C9 C8 124.74(15) yes
Si1 C9 C10 117.3(2) yes
C8 C9 C10 117.8(2) yes
C9 C10 C11 122.8(3) yes
C10 C11 C12 118.7(2) yes
C11 C12 C13 120.0(3) yes
Br2 C13 C8 119.18(16) yes
Br2 C13 C12 119.0(2) yes
C8 C13 C12 121.8(3) yes
O3 C14 C15 122.8(2) yes
O3 C14 C19 118.31(19) yes
C15 C14 C19 118.9(3) yes
Si1 C15 C14 125.3(2) yes
Si1 C15 C16 117.03(15) yes
C14 C15 C16 117.2(2) yes
C15 C16 C17 122.9(2) yes
C16 C17 C18 119.2(3) yes
C17 C18 C19 119.2(3) yes
Br3 C19 C14 118.4(2) yes
Br3 C19 C18 119.21(18) yes
C14 C19 C18 122.4(2) yes
N1 C20 C21 121.3(3) yes
C20 C21 C22 119.4(2) yes
C21 C22 C23 119.1(3) yes
C22 C23 C24 119.4(3) yes
N1 C24 C23 121.7(2) yes
Si1 C1 H1 109.508 no
Si1 C1 H2 109.481 no
Si1 C1 H3 109.527 no
H1 C1 H2 109.442 no
H1 C1 H3 109.439 no
H2 C1 H3 109.431 no
C3 C4 H4 118.359 no
C5 C4 H4 118.586 no
C4 C5 H5 120.231 no
C6 C5 H5 120.313 no
C5 C6 H6 120.751 no
C7 C6 H6 120.663 no
C9 C10 H7 118.526 no
C11 C10 H7 118.690 no
C10 C11 H8 120.626 no
C12 C11 H8 120.651 no
C11 C12 H9 120.003 no
C13 C12 H9 119.978 no
C15 C16 H10 118.578 no
C17 C16 H10 118.488 no
C16 C17 H11 120.369 no
C18 C17 H11 120.415 no
C17 C18 H12 120.389 no
C19 C18 H12 120.459 no
N1 C20 H13 119.316 no
C21 C20 H13 119.396 no
C20 C21 H14 120.265 no
C22 C21 H14 120.328 no
C21 C22 H15 120.491 no
C23 C22 H15 120.368 no
C22 C23 H16 120.417 no
C24 C23 H16 120.203 no
N1 C24 H17 119.141 no
C23 C24 H17 119.177 no

loop_
_geom_bond_atom_site_label_1
_geom_bond_atom_site_label_2
_geom_bond_distance
_geom_bond_publ_flag
Br1 C7 1.899(2) yes
Br2 C13 1.899(3) yes
Br3 C19 1.901(2) yes
Si1 C1 1.871(3) yes
Si1 C3 1.8966(19) yes
Si1 C9 1.896(3) yes
Si1 C15 1.895(3) yes
Al1 O1 1.7162(15) yes
Al1 O2 1.720(2) yes
Al1 O3 1.7151(19) yes
Al1 N1 1.9242(19) yes
O1 C2 1.354(2) yes
O2 C8 1.344(2) yes
O3 C14 1.346(4) yes
N1 C20 1.343(3) yes
N1 C24 1.349(4) yes
C2 C3 1.412(3) yes
C2 C7 1.395(3) yes
C3 C4 1.404(3) yes
C4 C5 1.386(3) yes
C5 C6 1.385(3) yes
C6 C7 1.385(3) yes
C8 C9 1.415(4) yes
C8 C13 1.406(4) yes
C9 C10 1.401(3) yes
C10 C11 1.389(5) yes
C11 C12 1.389(5) yes
C12 C13 1.378(3) yes
C14 C15 1.412(3) yes
C14 C19 1.400(4) yes
C15 C16 1.403(4) yes
C16 C17 1.389(4) yes
C17 C18 1.380(3) yes
C18 C19 1.384(5) yes
C20 C21 1.391(4) yes
C21 C22 1.381(5) yes
C22 C23 1.368(3) yes
C23 C24 1.387(4) yes
C1 H1 0.960 no
C1 H2 0.960 no
C1 H3 0.960 no
C4 H4 0.930 no
C5 H5 0.930 no
C6 H6 0.930 no
C10 H7 0.930 no
C11 H8 0.930 no
C12 H9 0.930 no
C16 H10 0.930 no
C17 H11 0.930 no
C18 H12 0.930 no
C20 H13 0.930 no
C21 H14 0.930 no
C22 H15 0.930 no
C23 H16 0.930 no
C24 H17 0.930 no

loop_
_geom_contact_atom_site_label_1
_geom_contact_atom_site_label_2
_geom_contact_distance
_geom_contact_publ_flag
_geom_contact_site_symmetry_2
Br1 O1 2.9856(14) no .
Br2 O2 3.010(2) no .
Br3 O3 2.9820(17) no .
Si1 Al1 3.2932(10) no .
Si1 O1 3.2432(15) no .
Si1 O2 3.254(2) no .
Si1 O3 3.2725(16) no .
Al1 C3 3.3181(19) no .
Al1 C9 3.324(2) no .
Al1 C15 3.296(3) no .
O1 C14 3.407(3) no .
O1 C15 3.439(3) no .
O1 C24 3.301(4) no .
O2 C2 3.229(3) no .
O2 C3 3.373(3) no .
O2 C24 3.483(3) no .
O3 C8 3.331(3) no .
O3 C9 3.427(3) no .
O3 C20 3.151(3) no .
N1 C22 2.767(3) no .
C1 C4 3.155(3) no .
C1 C10 3.138(4) no .
C1 C16 3.122(4) no .
C2 C5 2.802(3) no .
C3 C6 2.833(3) no .
C3 C8 3.581(3) no .
C4 C7 2.729(3) no .
C8 C11 2.814(3) no .
C9 C12 2.816(4) no .
C10 C13 2.746(4) no .
C14 C17 2.806(5) no .
C15 C18 2.825(4) no .
C16 C19 2.732(3) no .
C20 C23 2.730(4) no .
C21 C24 2.721(3) no .
Br1 Br3 3.4752(5) no 3_656
Br3 Br1 3.4752(5) no 3_656
O1 C21 3.092(4) no 3_656
O1 C22 3.569(4) no 3_656
O2 C18 3.281(3) no 1_554
O3 C6 3.394(3) no 1_656
C6 O3 3.394(3) no 1_454
C18 O2 3.281(3) no 1_556
C19 C23 3.496(3) no 3_656
C21 O1 3.092(4) no 3_656
C22 O1 3.569(4) no 3_656
C23 C19 3.496(3) no 3_656
Br1 H6 2.9161 no .
Br1 H17 3.2565 no .
Br2 H9 2.8922 no .
Br3 H12 2.9123 no .
Br3 H13 3.2047 no .
Si1 H4 2.8622 no .
Si1 H7 2.8519 no .
Si1 H10 2.8536 no .
Al1 H13 2.9353 no .
Al1 H17 2.8683 no .
O1 H17 2.9993 no .
O2 H17 3.2844 no .
O3 H13 2.6818 no .
N1 H14 3.2165 no .
N1 H16 3.2214 no .
C1 H4 2.6336 no .
C1 H7 2.6202 no .
C1 H10 2.6185 no .
C2 H4 3.2392 no .
C2 H6 3.2751 no .
C3 H1 3.0956 no .
C3 H3 3.1829 no .
C3 H5 3.2842 no .
C4 H1 3.0801 no .
C4 H3 3.0072 no .
C4 H6 3.2384 no .
C6 H4 3.2252 no .
C7 H5 3.2269 no .
C8 H7 3.2485 no .
C8 H9 3.2670 no .
C9 H2 3.2186 no .
C9 H3 3.0844 no .
C9 H8 3.2837 no .
C10 H2 3.0532 no .
C10 H3 3.0000 no .
C10 H9 3.2330 no .
C12 H7 3.2253 no .
C13 H8 3.2381 no .
C14 H10 3.2423 no .
C14 H12 3.2742 no .
C15 H1 3.2125 no .
C15 H2 3.0715 no .
C15 H11 3.2856 no .
C16 H1 3.0386 no .
C16 H2 2.9776 no .
C16 H12 3.2323 no .
C18 H10 3.2199 no .
C19 H11 3.2272 no .
C20 H15 3.2373 no .
C20 H17 3.1575 no .
C21 H16 3.2156 no .
C22 H13 3.2294 no .
C22 H17 3.2134 no .
C23 H14 3.2132 no .
C24 H13 3.1593 no .
C24 H15 3.2232 no .
H1 H4 2.5722 no .
H1 H7 3.5734 no .
H1 H10 2.3367 no .
H2 H4 3.5805 no .
H2 H7 2.3499 no .
H2 H10 2.5021 no .
H3 H4 2.3003 no .
H3 H7 2.4931 no .
H3 H10 3.5709 no .
H4 H5 2.2997 no .
H5 H6 2.3296 no .
H7 H8 2.3092 no .
H8 H9 2.3284 no .
H10 H11 2.3025 no .
H11 H12 2.3216 no .
H13 H14 2.3159 no .
H14 H15 2.3222 no .
H15 H16 2.3095 no .
H16 H17 2.3082 no .
Br1 H13 3.0882 no 1_454
Br1 H13 3.4704 no 3_656
Br1 H14 3.2353 no 3_656
Br1 H16 3.1426 no 3_655
Br2 H1 3.5449 no 1_655
Br2 H8 3.3405 no 4_565
Br2 H10 3.3694 no 1_655
Br2 H12 3.4808 no 1_554
Br2 H15 3.3180 no 3_756
Br3 H14 3.1659 no 3_757
Br3 H16 3.3711 no 3_656
Br3 H17 3.4250 no 1_556
Al1 H6 3.4830 no 1_656
Al1 H12 3.3974 no 1_554
O1 H12 3.5293 no 1_554
O1 H14 2.8741 no 3_656
O2 H6 3.3786 no 1_656
O2 H12 2.4642 no 1_554
O3 H6 2.7515 no 1_656
C1 H4 3.2942 no 4_566
C1 H9 3.4248 no 1_455
C1 H10 3.5289 no 4_565
C1 H11 3.3612 no 4_565
C2 H11 3.2937 no 1_554
C2 H12 3.4687 no 1_554
C2 H14 3.2692 no 3_656
C3 H11 3.2951 no 1_554
C4 H1 3.3811 no 4_565
C4 H2 3.3206 no 4_565
C4 H8 3.0029 no 4_465
C4 H9 3.0269 no 4_465
C4 H11 3.1276 no 1_554
C5 H8 3.0991 no 4_465
C5 H9 3.1812 no 4_465
C5 H11 3.0244 no 1_554
C6 H11 3.0431 no 1_554
C7 H11 3.1520 no 1_554
C7 H14 3.3958 no 3_656
C8 H5 3.4854 no 1_656
C8 H6 3.3222 no 1_656
C8 H12 3.2910 no 1_554
C9 H5 3.3548 no 1_656
C10 H5 3.1814 no 1_656
C11 H4 3.1624 no 4_666
C11 H5 3.2009 no 1_656
C11 H5 3.2970 no 4_666
C11 H9 3.5448 no 4_566
C12 H1 3.3983 no 1_655
C12 H4 2.9881 no 4_666
C12 H5 3.3796 no 1_656
C12 H5 3.2057 no 4_666
C12 H7 3.3411 no 4_565
C12 H8 3.5886 no 4_565
C12 H10 3.4803 no 1_655
C13 H5 3.5037 no 1_656
C13 H6 3.5569 no 1_656
C13 H7 3.4900 no 4_565
C14 H15 3.5685 no 3_656
C15 H15 3.5617 no 3_656
C16 H3 3.0767 no 4_566
C16 H15 3.5921 no 3_656
C17 H3 3.1667 no 4_566
C17 H7 3.5916 no 4_566
C18 H16 3.2133 no 3_656
C18 H17 3.3680 no 1_556
C19 H16 3.0993 no 3_656
C24 H12 3.3788 no 1_554
H1 Br2 3.5449 no 1_455
H1 C4 3.3811 no 4_566
H1 C12 3.3983 no 1_455
H1 H4 2.8575 no 4_566
H1 H5 3.3471 no 4_566
H1 H8 3.3345 no 4_465
H1 H9 2.5147 no 1_455
H2 C4 3.3206 no 4_566
H2 H3 3.2140 no 4_566
H2 H4 2.9170 no 4_566
H2 H11 3.1504 no 4_565
H3 C16 3.0767 no 4_565
H3 C17 3.1667 no 4_565
H3 H2 3.2140 no 4_565
H3 H9 3.4502 no 4_465
H3 H10 2.5825 no 4_565
H3 H11 2.7844 no 4_565
H4 C1 3.2942 no 4_565
H4 C11 3.1624 no 4_465
H4 C12 2.9881 no 4_465
H4 H1 2.8575 no 4_565
H4 H2 2.9170 no 4_565
H4 H8 2.6922 no 4_465
H4 H9 2.3332 no 4_465
H4 H10 3.3570 no 4_565
H5 C8 3.4854 no 1_454
H5 C9 3.3548 no 1_454
H5 C10 3.1814 no 1_454
H5 C11 3.2009 no 1_454
H5 C11 3.2970 no 4_465
H5 C12 3.3796 no 1_454
H5 C12 3.2057 no 4_465
H5 C13 3.5037 no 1_454
H5 H1 3.3471 no 4_565
H5 H7 3.5804 no 1_454
H5 H8 3.5991 no 1_454
H5 H8 2.8734 no 4_465
H5 H9 2.6717 no 4_465
H5 H11 3.4743 no 1_554
H6 Al1 3.4830 no 1_454
H6 O2 3.3786 no 1_454
H6 O3 2.7515 no 1_454
H6 C8 3.3222 no 1_454
H6 C13 3.5569 no 1_454
H6 H11 3.5033 no 1_554
H6 H13 3.2750 no 1_454
H7 C12 3.3411 no 4_566
H7 C13 3.4900 no 4_566
H7 C17 3.5916 no 4_565
H7 H5 3.5804 no 1_656
H7 H9 3.5156 no 4_566
H7 H11 3.5725 no 4_565
H8 Br2 3.3405 no 4_566
H8 C4 3.0029 no 4_666
H8 C5 3.0991 no 4_666
H8 C12 3.5886 no 4_566
H8 H1 3.3345 no 4_666
H8 H4 2.6922 no 4_666
H8 H5 3.5991 no 1_656
H8 H5 2.8734 no 4_666
H8 H9 3.2646 no 4_566
H9 C1 3.4248 no 1_655
H9 C4 3.0269 no 4_666
H9 C5 3.1812 no 4_666
H9 C11 3.5448 no 4_565
H9 H1 2.5147 no 1_655
H9 H3 3.4502 no 4_666
H9 H4 2.3332 no 4_666
H9 H5 2.6717 no 4_666
H9 H7 3.5156 no 4_565
H9 H8 3.2646 no 4_565
H9 H10 2.9280 no 1_655
H10 Br2 3.3694 no 1_455
H10 C1 3.5289 no 4_566
H10 C12 3.4803 no 1_455
H10 H3 2.5825 no 4_566
H10 H4 3.3570 no 4_566
H10 H9 2.9280 no 1_455
H11 C1 3.3612 no 4_566
H11 C2 3.2937 no 1_556
H11 C3 3.2951 no 1_556
H11 C4 3.1276 no 1_556
H11 C5 3.0244 no 1_556
H11 C6 3.0431 no 1_556
H11 C7 3.1520 no 1_556
H11 H2 3.1504 no 4_566
H11 H3 2.7844 no 4_566
H11 H5 3.4743 no 1_556
H11 H6 3.5033 no 1_556
H11 H7 3.5725 no 4_566
H12 Br2 3.4808 no 1_556
H12 Al1 3.3974 no 1_556
H12 O1 3.5293 no 1_556
H12 O2 2.4642 no 1_556
H12 C2 3.4687 no 1_556
H12 C8 3.2910 no 1_556
H12 C24 3.3788 no 1_556
H12 H16 3.3047 no 3_656
H12 H17 2.6588 no 1_556
H13 Br1 3.0882 no 1_656
H13 Br1 3.4704 no 3_656
H13 H6 3.2750 no 1_656
H14 Br1 3.2353 no 3_656
H14 Br3 3.1659 no 3_757
H14 O1 2.8741 no 3_656
H14 C2 3.2692 no 3_656
H14 C7 3.3958 no 3_656
H15 Br2 3.3180 no 3_756
H15 C14 3.5685 no 3_656
H15 C15 3.5617 no 3_656
H15 C16 3.5921 no 3_656
H16 Br1 3.1426 no 3_655
H16 Br3 3.3711 no 3_656
H16 C18 3.2133 no 3_656
H16 C19 3.0993 no 3_656
H16 H12 3.3047 no 3_656
H16 H16 3.5352 no 3_655
H16 H17 2.9663 no 3_655
H17 Br3 3.4250 no 1_554
H17 C18 3.3680 no 1_554
H17 H12 2.6588 no 1_554
H17 H16 2.9663 no 3_655

loop_
_geom_torsion_atom_site_label_1
_geom_torsion_atom_site_label_2
_geom_torsion_atom_site_label_3
_geom_torsion_atom_site_label_4
_geom_torsion
_geom_torsion_publ_flag
C1 Si1 C3 C2 -161.9(2) no
C1 Si1 C3 C4 19.2(2) no
C1 Si1 C9 C8 -159.63(15) no
C1 Si1 C9 C10 14.58(17) no
C1 Si1 C15 C14 -157.28(13) no
C1 Si1 C15 C16 14.63(15) no
C3 Si1 C9 C8 -45.38(17) no
C3 Si1 C9 C10 128.82(14) no
C9 Si1 C3 C2 83.6(2) no
C9 Si1 C3 C4 -95.33(19) no
C3 Si1 C15 C14 85.67(17) no
C3 Si1 C15 C16 -102.43(14) no
C15 Si1 C3 C2 -44.8(3) no
C15 Si1 C3 C4 136.35(18) no
C9 Si1 C15 C14 -41.49(17) no
C9 Si1 C15 C16 130.42(13) no
C15 Si1 C9 C8 84.82(17) no
C15 Si1 C9 C10 -100.98(14) no
O1 Al1 O2 C8 102.11(13) no
O2 Al1 O1 C2 -22.2(2) no
O1 Al1 O3 C14 -25.85(18) no
O3 Al1 O1 C2 105.24(18) no
O1 Al1 N1 C20 -128.35(16) no
O1 Al1 N1 C24 52.59(19) no
N1 Al1 O1 C2 -138.50(17) no
O2 Al1 O3 C14 100.83(16) no
O3 Al1 O2 C8 -27.43(15) no
O2 Al1 N1 C20 114.06(17) no
O2 Al1 N1 C24 -64.99(16) no
N1 Al1 O2 C8 -143.59(12) no
O3 Al1 N1 C20 -5.72(19) no
O3 Al1 N1 C24 175.23(14) no
N1 Al1 O3 C14 -141.62(15) no
Al1 O1 C2 C3 -46.9(4) no
Al1 O1 C2 C7 133.22(18) no
Al1 O2 C8 C9 -37.0(2) no
Al1 O2 C8 C13 144.12(15) no
Al1 O3 C14 C15 -33.5(3) no
Al1 O3 C14 C19 147.37(13) no
Al1 N1 C20 C21 -178.35(16) no
Al1 N1 C24 C23 178.22(18) no
C20 N1 C24 C23 -0.9(4) no
C24 N1 C20 C21 0.7(4) no
O1 C2 C3 Si1 0.9(4) no
O1 C2 C3 C4 179.8(2) no
O1 C2 C7 Br1 -2.0(4) no
O1 C2 C7 C6 179.4(2) no
C3 C2 C7 Br1 178.0(2) no
C3 C2 C7 C6 -0.5(5) no
C7 C2 C3 Si1 -179.2(2) no
C7 C2 C3 C4 -0.3(4) no
Si1 C3 C4 C5 179.8(2) no
C2 C3 C4 C5 0.8(4) no
C3 C4 C5 C6 -0.6(5) no
C4 C5 C6 C7 -0.2(5) no
C5 C6 C7 Br1 -177.8(3) no
C5 C6 C7 C2 0.8(5) no
O2 C8 C9 Si1 -7.4(3) no
O2 C8 C9 C10 178.40(15) no
O2 C8 C13 Br2 1.5(2) no
O2 C8 C13 C12 -178.95(15) no
C9 C8 C13 Br2 -177.44(14) no
C9 C8 C13 C12 2.1(3) no
C13 C8 C9 Si1 171.50(15) no
C13 C8 C9 C10 -2.7(3) no
Si1 C9 C10 C11 -173.45(13) no
C8 C9 C10 C11 1.2(3) no
C9 C10 C11 C12 1.1(3) no
C10 C11 C12 C13 -1.7(3) no
C11 C12 C13 Br2 179.70(18) no
C11 C12 C13 C8 0.2(3) no
O3 C14 C15 Si1 -11.6(3) no
O3 C14 C15 C16 176.54(15) no
O3 C14 C19 Br3 1.2(3) no
O3 C14 C19 C18 -178.04(16) no
C15 C14 C19 Br3 -178.00(15) no
C15 C14 C19 C18 2.8(3) no
C19 C14 C15 Si1 167.57(16) no
C19 C14 C15 C16 -4.3(3) no
Si1 C15 C16 C17 -169.97(13) no
C14 C15 C16 C17 2.6(3) no
C15 C16 C17 C18 0.9(3) no
C16 C17 C18 C19 -2.6(3) no
C17 C18 C19 Br3 -178.43(17) no
C17 C18 C19 C14 0.8(3) no
N1 C20 C21 C22 0.4(4) no
C20 C21 C22 C23 -1.4(5) no
C21 C22 C23 C24 1.2(5) no
C22 C23 C24 N1 -0.1(5) no
